data_7126085
loop_
_publ_author_name
'Ma, Yan'
'Zhai, Yuan-Qi'
'Ding, You-Song'
'Han, Tian'
'Zheng, Yan-Zhen'

_publ_section_title
;
 Understanding a pentagonal-bipyramidal holmium(iii) complex with a record
 energy barrier for magnetisation reversal.
;
_journal_issue 28
_journal_name_full 'Chemical communications (Cambridge, England)'
_journal_page_first 3979
_journal_page_last 3982
_journal_paper_doi 10.1039/d0cc00500b
_journal_volume 56
_journal_year 2020
_chemical_formula_sum 'C70 H68 B Ho N6 O2'
_chemical_formula_weight 1201.04
_space_group_crystal_system orthorhombic
_space_group_IT_number 18
_space_group_name_Hall 'P 2 2ab'
_space_group_name_H-M_alt 'P 21 21 2'
_atom_sites_solution_hydrogens geom
_audit_creation_method SHELXL-2018/3
_audit_update_record
;
2019-10-31 deposited with the CCDC.	2020-03-02 downloaded from the CCDC.
;
_cell_angle_alpha 90
_cell_angle_beta 90
_cell_angle_gamma 90
_cell_formula_units_Z 4
_cell_length_a 21.104(8)
_cell_length_b 25.522(9)
_cell_length_c 11.123(4)
_cell_measurement_temperature 150(2)
_cell_volume 5991(4)
_computing_structure_refinement 'SHELXL-2018/3 (Sheldrick, 2018)'
_computing_structure_solution 'SHELXT 2018/2 (Sheldrick, 2018)'
_diffrn_ambient_temperature 150(2)
_diffrn_measured_fraction_theta_full 1.000
_diffrn_measured_fraction_theta_max 0.995
_diffrn_radiation_type MoK\a
_diffrn_radiation_wavelength 0.71073
_diffrn_reflns_av_R_equivalents 0.0495
_diffrn_reflns_av_unetI/netI 0.0418
_diffrn_reflns_Laue_measured_fraction_full 1.000
_diffrn_reflns_Laue_measured_fraction_max 0.995
_diffrn_reflns_limit_h_max 25
_diffrn_reflns_limit_h_min -25
_diffrn_reflns_limit_k_max 30
_diffrn_reflns_limit_k_min -30
_diffrn_reflns_limit_l_max 13
_diffrn_reflns_limit_l_min -13
_diffrn_reflns_number 58226
_diffrn_reflns_point_group_measured_fraction_full 0.999
_diffrn_reflns_point_group_measured_fraction_max 0.992
_diffrn_reflns_theta_full 25.242
_diffrn_reflns_theta_max 25.528
_diffrn_reflns_theta_min 1.596
_exptl_absorpt_coefficient_mu 1.371
_exptl_crystal_density_diffrn 1.332
_exptl_crystal_F_000 2472
_exptl_crystal_size_max 0.260
_exptl_crystal_size_mid 0.230
_exptl_crystal_size_min 0.160
_refine_diff_density_max 0.971
_refine_diff_density_min -0.502
_refine_diff_density_rms 0.065
_refine_ls_abs_structure_details
;
 Flack x determined using 4298 quotients [(I+)-(I-)]/[(I+)+(I-)]
 (Parsons, Flack and Wagner, Acta Cryst. B69 (2013) 249-259).
;
_refine_ls_abs_structure_Flack 0.005(4)
_refine_ls_extinction_method none
_refine_ls_goodness_of_fit_ref 1.045
_refine_ls_hydrogen_treatment constr
_refine_ls_matrix_type full
_refine_ls_number_parameters 723
_refine_ls_number_reflns 11108
_refine_ls_number_restraints 0
_refine_ls_restrained_S_all 1.045
_refine_ls_R_factor_all 0.0340
_refine_ls_R_factor_gt 0.0286
_refine_ls_shift/su_max 0.003
_refine_ls_shift/su_mean 0.000
_refine_ls_structure_factor_coef Fsqd
_refine_ls_weighting_details 'w=1/[\s^2^(Fo^2^)+(0.0245P)^2^+1.4962P] where P=(Fo^2^+2Fc^2^)/3'
_refine_ls_weighting_scheme calc
_refine_ls_wR_factor_gt 0.0597
_refine_ls_wR_factor_ref 0.0616
_reflns_Friedel_coverage 0.803
_reflns_Friedel_fraction_full 0.999
_reflns_Friedel_fraction_max 0.989
_reflns_number_gt 10270
_reflns_number_total 11108
_reflns_threshold_expression 'I > 2\s(I)'
_cod_data_source_file d0cc00500b2.cif
_cod_data_source_block 1_CCDC1
_cod_depositor_comments 'Adding full bibliography for 7126084--7126087.cif.'
_cod_database_code 7126085
_shelx_shelxl_version_number 2018/3
_shelx_space_group_comment
;
The symmetry employed for this shelxl refinement is uniquely defined
by the following loop, which should always be used as a source of
symmetry information in preference to the above space-group names.
They are only intended as comments.
;
_shelx_estimated_absorpt_t_min 0.717
_shelx_estimated_absorpt_t_max 0.810

loop_
_space_group_symop_operation_xyz
'x, y, z'
'-x, -y, z'
'-x+1/2, y+1/2, -z'
'x+1/2, -y+1/2, -z'

loop_
_atom_site_label
_atom_site_type_symbol
_atom_site_fract_x
_atom_site_fract_y
_atom_site_fract_z
_atom_site_U_iso_or_equiv
_atom_site_adp_type
_atom_site_occupancy
_atom_site_site_symmetry_order
_atom_site_calc_flag
_atom_site_refinement_flags_posn
_atom_site_refinement_flags_adp
_atom_site_refinement_flags_occupancy
_atom_site_disorder_assembly
_atom_site_disorder_group
Ho01 Ho 0.41484(2) 0.75666(2) 0.46880(2) 0.02661(6) Uani 1 1 d . . . . .
O002 O 0.37352(17) 0.71028(14) 0.3318(3) 0.0338(9) Uani 1 1 d . . . . .
O003 O 0.44739(15) 0.80617(12) 0.6078(3) 0.0294(8) Uani 1 1 d . . . . .
N004 N 0.52565(17) 0.75259(16) 0.3784(3) 0.0298(8) Uani 1 1 d . . . . .
N005 N 0.4212(2) 0.83354(15) 0.3254(3) 0.0315(9) Uani 1 1 d . . . . .
N006 N 0.30791(17) 0.80419(15) 0.4774(4) 0.0297(8) Uani 1 1 d . . . . .
N007 N 0.3485(2) 0.70481(18) 0.6183(4) 0.0365(11) Uani 1 1 d . . . . .
N008 N 0.4771(2) 0.68097(16) 0.5567(4) 0.0350(11) Uani 1 1 d . . . . .
C009 C 0.2887(2) 0.47232(19) 0.8125(4) 0.0309(11) Uani 1 1 d . . . . .
H009 H 0.249580 0.454510 0.801853 0.037 Uiso 1 1 calc R U . . .
C00A C 0.2612(2) 0.39186(16) 1.0362(5) 0.0263(9) Uani 1 1 d . . . . .
C00B C 0.4997(2) 0.82462(19) 0.7979(5) 0.0316(12) Uani 1 1 d . . . . .
C00C C 0.3100(2) 0.46656(19) 1.1725(4) 0.0278(11) Uani 1 1 d . . . . .
C00D C 0.3135(2) 0.47678(18) 0.9295(4) 0.0271(11) Uani 1 1 d . . . . .
C00E C 0.3713(2) 0.50295(19) 0.9370(5) 0.0342(13) Uani 1 1 d . . . . .
H00E H 0.390773 0.506631 1.013540 0.041 Uiso 1 1 calc R U . . .
N00F N 0.6189(3) 0.9068(2) 0.4897(6) 0.0717(18) Uani 1 1 d . . . . .
C00G C 0.3065(3) 0.6706(2) 0.5749(6) 0.0434(14) Uani 1 1 d . . . . .
H00G H 0.296034 0.672631 0.492014 0.052 Uiso 1 1 calc R U . . .
C00H C 0.2055(2) 0.48926(18) 1.0453(5) 0.0305(11) Uani 1 1 d . . . . .
C00I C 0.2830(2) 0.35982(19) 0.9427(5) 0.0357(12) Uani 1 1 d . . . . .
H00I H 0.305684 0.375543 0.878419 0.043 Uiso 1 1 calc R U . . .
C00J C 0.4018(3) 0.52390(19) 0.8370(5) 0.0400(13) Uani 1 1 d . . . . .
H00J H 0.441071 0.541697 0.846349 0.048 Uiso 1 1 calc R U . . .
C00K C 0.2297(2) 0.3650(2) 1.1279(4) 0.0322(12) Uani 1 1 d . . . . .
H00K H 0.214913 0.384434 1.195188 0.039 Uiso 1 1 calc R U . . .
C00L C 0.4602(3) 0.8738(2) 0.3420(5) 0.0379(13) Uani 1 1 d . . . . .
H00L H 0.487663 0.872979 0.409702 0.046 Uiso 1 1 calc R U . . .
C00M C 0.3491(3) 0.6903(2) 0.2241(5) 0.0419(14) Uani 1 1 d . . . . .
H00M H 0.333292 0.720750 0.176157 0.050 Uiso 1 1 calc R U . . .
C00N C 0.5712(2) 0.7837(2) 0.4218(5) 0.0364(13) Uani 1 1 d . . . . .
H00N H 0.559923 0.809134 0.480355 0.044 Uiso 1 1 calc R U . . .
C00O C 0.3249(3) 0.5103(2) 1.3658(5) 0.0408(14) Uani 1 1 d . . . . .
H00O H 0.310395 0.535163 1.422964 0.049 Uiso 1 1 calc R U . . .
C00P C 0.2921(3) 0.5035(2) 1.2582(5) 0.0329(12) Uani 1 1 d . . . . .
H00P H 0.256120 0.524806 1.242726 0.039 Uiso 1 1 calc R U . . .
C00Q C 0.3977(3) 0.4442(2) 1.3066(5) 0.0408(14) Uani 1 1 d . . . . .
H00Q H 0.434202 0.423575 1.322001 0.049 Uiso 1 1 calc R U . . .
C00R C 0.2986(2) 0.84603(19) 0.5456(5) 0.0366(12) Uani 1 1 d . . . . .
H00R H 0.332332 0.857652 0.595410 0.044 Uiso 1 1 calc R U . . .
C00S C 0.3186(3) 0.4926(2) 0.7128(5) 0.0346(13) Uani 1 1 d . . . . .
H00S H 0.300134 0.488451 0.635548 0.042 Uiso 1 1 calc R U . . .
C00T C 0.4633(3) 0.9165(2) 0.2670(6) 0.0488(16) Uani 1 1 d . . . . .
H00T H 0.492452 0.944032 0.282193 0.059 Uiso 1 1 calc R U . . .
C00U C 0.2189(3) 0.3116(2) 1.1258(5) 0.0384(13) Uani 1 1 d . . . . .
H00U H 0.196497 0.295561 1.190060 0.046 Uiso 1 1 calc R U . . .
C00V C 0.5433(3) 0.7171(2) 0.2961(5) 0.0384(13) Uani 1 1 d . . . . .
H00V H 0.511986 0.694092 0.264806 0.046 Uiso 1 1 calc R U . . .
C00W C 0.3754(3) 0.5189(2) 0.7250(5) 0.0375(13) Uani 1 1 d . . . . .
H00W H 0.395915 0.533404 0.656587 0.045 Uiso 1 1 calc R U . . .
C00X C 0.5158(3) 0.6891(2) 0.6487(5) 0.0420(14) Uani 1 1 d . . . . .
H00X H 0.521624 0.723951 0.676376 0.050 Uiso 1 1 calc R U . . .
C00Y C 0.4637(3) 0.8966(2) 0.6621(5) 0.0434(14) Uani 1 1 d . . . . .
H00A H 0.505019 0.897743 0.621884 0.065 Uiso 1 1 calc R U . . .
H00B H 0.464009 0.920397 0.731173 0.065 Uiso 1 1 calc R U . . .
H00C H 0.430594 0.907407 0.605504 0.065 Uiso 1 1 calc R U . . .
C00Z C 0.4505(2) 0.8410(2) 0.7049(4) 0.0320(12) Uani 1 1 d . . . . .
H00Z H 0.408186 0.840975 0.745275 0.038 Uiso 1 1 calc R U . . .
C010 C 0.4233(3) 0.9186(2) 0.1696(5) 0.0478(15) Uani 1 1 d . . . . .
H010 H 0.423934 0.947892 0.116732 0.057 Uiso 1 1 calc R U . . .
C011 C 0.4013(3) 0.6644(2) 0.1514(5) 0.0392(14) Uani 1 1 d . . . . .
C012 C 0.2423(2) 0.8736(2) 0.5480(5) 0.0409(13) Uani 1 1 d . . . . .
H012 H 0.237701 0.903347 0.598586 0.049 Uiso 1 1 calc R U . . .
C013 C 0.2776(3) 0.6326(2) 0.6425(6) 0.0514(16) Uani 1 1 d . . . . .
H013 H 0.248170 0.609046 0.607044 0.062 Uiso 1 1 calc R U . . .
C014 C 0.2402(2) 0.28152(19) 1.0313(6) 0.0427(12) Uani 1 1 d . . . . .
H014 H 0.232662 0.244839 1.029302 0.051 Uiso 1 1 calc R U . . .
C015 C 0.2599(3) 0.7888(2) 0.4092(5) 0.0426(14) Uani 1 1 d . . . . .
H015 H 0.265629 0.758813 0.359868 0.051 Uiso 1 1 calc R U . . .
C016 C 0.3639(3) 0.4374(2) 1.2009(5) 0.0364(12) Uani 1 1 d . . . . .
H016 H 0.378085 0.411638 1.145365 0.044 Uiso 1 1 calc R U . . .
C017 C 0.1477(3) 0.4724(2) 1.0880(6) 0.0428(14) Uani 1 1 d . . . . .
H017 H 0.144150 0.437304 1.115702 0.051 Uiso 1 1 calc R U . . .
C018 C 0.0963(3) 0.5545(2) 1.0534(5) 0.0552(18) Uani 1 1 d . . . . .
H018 H 0.059429 0.575879 1.054302 0.066 Uiso 1 1 calc R U . . .
C019 C 0.3781(3) 0.4812(2) 1.3896(5) 0.0418(14) Uani 1 1 d . . . . .
H019 H 0.401200 0.486307 1.462037 0.050 Uiso 1 1 calc R U . . .
B1 B 0.2722(3) 0.4557(2) 1.0455(5) 0.0279(12) Uani 1 1 d . . . . .
C01B C 0.1936(2) 0.8576(2) 0.4768(6) 0.0446(13) Uani 1 1 d . . . . .
H01B H 0.154485 0.876044 0.476263 0.054 Uiso 1 1 calc R U . . .
C01C C 0.2921(3) 0.6294(2) 0.7626(6) 0.0538(17) Uani 1 1 d . . . . .
H01C H 0.273173 0.603395 0.812074 0.065 Uiso 1 1 calc R U . . .
C01D C 0.5480(3) 0.6492(3) 0.7064(6) 0.058(2) Uani 1 1 d . . . . .
H01D H 0.574785 0.656679 0.772966 0.070 Uiso 1 1 calc R U . . .
C01E C 0.4210(3) 0.6137(2) 0.1725(5) 0.0444(13) Uani 1 1 d . . . . .
H01E H 0.399841 0.592883 0.230973 0.053 Uiso 1 1 calc R U . . .
C01F C 0.3826(3) 0.8364(2) 0.2290(5) 0.0363(12) Uani 1 1 d . . . . .
H01F H 0.353945 0.808373 0.214829 0.044 Uiso 1 1 calc R U . . .
C01G C 0.5625(3) 0.8173(2) 0.7668(5) 0.0419(14) Uani 1 1 d . . . . .
H01G H 0.575355 0.822576 0.685792 0.050 Uiso 1 1 calc R U . . .
C01H C 0.4723(3) 0.5926(2) 0.1077(6) 0.0532(16) Uani 1 1 d . . . . .
H01H H 0.485851 0.557727 0.122490 0.064 Uiso 1 1 calc R U . . .
C01I C 0.2728(3) 0.3059(2) 0.9400(5) 0.0426(14) Uani 1 1 d . . . . .
H01P H 0.288498 0.285875 0.874501 0.051 Uiso 1 1 calc R U . . .
C01J C 0.6500(3) 0.7441(3) 0.3017(5) 0.0526(15) Uani 1 1 d . . . . .
H01J H 0.692795 0.740840 0.276526 0.063 Uiso 1 1 calc R U . . .
C01K C 0.0945(3) 0.5041(2) 1.0925(6) 0.0513(15) Uani 1 1 d . . . . .
H01T H 0.056040 0.490295 1.123612 0.062 Uiso 1 1 calc R U . . .
C01L C 0.6332(3) 0.7809(2) 0.3862(6) 0.0464(15) Uani 1 1 d . . . . .
H01L H 0.664018 0.803857 0.419305 0.056 Uiso 1 1 calc R U . . .
C01M C 0.4833(3) 0.8185(2) 0.9176(5) 0.0432(14) Uani 1 1 d . . . . .
H01M H 0.440603 0.824003 0.941620 0.052 Uiso 1 1 calc R U . . .
C01N C 0.3618(3) 0.7017(2) 0.7356(5) 0.0401(14) Uani 1 1 d . . . . .
H01N H 0.391150 0.725813 0.769313 0.048 Uiso 1 1 calc R U . . .
C01O C 0.5894(3) 0.7962(2) 0.9690(6) 0.0565(15) Uani 1 1 d . . . . .
H01O H 0.619951 0.785851 1.027055 0.068 Uiso 1 1 calc R U . . .
C01P C 0.1535(4) 0.5736(3) 1.0123(6) 0.078(3) Uani 1 1 d . . . . .
H01U H 0.156679 0.608885 0.985692 0.094 Uiso 1 1 calc R U . . .
C01Q C 0.5029(3) 0.6227(2) 0.0227(6) 0.0523(15) Uani 1 1 d . . . . .
H01Q H 0.537435 0.608641 -0.021560 0.063 Uiso 1 1 calc R U . . .
C01R C 0.3827(3) 0.8778(2) 0.1503(5) 0.0433(14) Uani 1 1 d . . . . .
H01R H 0.354870 0.878036 0.083218 0.052 Uiso 1 1 calc R U . . .
C01S C 0.4705(3) 0.6316(2) 0.5176(7) 0.0498(16) Uani 1 1 d . . . . .
H01S H 0.443124 0.624972 0.451596 0.060 Uiso 1 1 calc R U . . .
C01T C 0.2064(3) 0.5412(2) 1.0100(6) 0.061(2) Uani 1 1 d . . . . .
H01X H 0.245347 0.555556 0.982680 0.074 Uiso 1 1 calc R U . . .
C01U C 0.6237(3) 0.9218(3) 0.3771(7) 0.0594(19) Uani 1 1 d . . . . .
H01 H 0.613754 0.897089 0.316083 0.071 Uiso 1 1 calc R U . . .
C01V C 0.6043(3) 0.7124(2) 0.2546(5) 0.0462(15) Uani 1 1 d . . . . .
H01V H 0.614518 0.687484 0.194180 0.055 Uiso 1 1 calc R U . . .
C01W C 0.5019(4) 0.5901(2) 0.5695(8) 0.075(3) Uani 1 1 d . . . . .
H01W H 0.496680 0.555694 0.538653 0.090 Uiso 1 1 calc R U . . .
C01X C 0.2929(3) 0.6538(3) 0.2446(6) 0.0568(18) Uani 1 1 d . . . . .
H01A H 0.306150 0.624195 0.294632 0.085 Uiso 1 1 calc R U . . .
H01I H 0.277457 0.640820 0.167033 0.085 Uiso 1 1 calc R U . . .
H01K H 0.258866 0.673047 0.285307 0.085 Uiso 1 1 calc R U . . .
C01Y C 0.5409(4) 0.5989(3) 0.6663(8) 0.077(3) Uani 1 1 d . . . . .
H01Y H 0.562383 0.570727 0.704487 0.093 Uiso 1 1 calc R U . . .
C01Z C 0.6068(3) 0.8026(2) 0.8512(6) 0.0516(16) Uani 1 1 d . . . . .
H01Z H 0.649585 0.796932 0.827751 0.062 Uiso 1 1 calc R U . . .
C020 C 0.6570(3) 1.0068(3) 0.4290(9) 0.072(2) Uani 1 1 d . . . . .
H020 H 0.670107 1.041151 0.407625 0.086 Uiso 1 1 calc R U . . .
C021 C 0.2020(3) 0.8140(3) 0.4058(6) 0.0503(16) Uani 1 1 d . . . . .
H021 H 0.168854 0.801586 0.355661 0.060 Uiso 1 1 calc R U . . .
C022 C 0.6526(3) 0.9924(3) 0.5464(9) 0.067(2) Uani 1 1 d . . . . .
H022 H 0.662749 1.016348 0.608818 0.080 Uiso 1 1 calc R U . . .
C023 C 0.4326(3) 0.6933(2) 0.0653(5) 0.0516(16) Uani 1 1 d . . . . .
H023 H 0.418977 0.728088 0.049017 0.062 Uiso 1 1 calc R U . . .
C024 C 0.3343(3) 0.6646(2) 0.8095(5) 0.0496(16) Uani 1 1 d . . . . .
H024 H 0.344747 0.663455 0.892540 0.059 Uiso 1 1 calc R U . . .
C025 C 0.6423(3) 0.9708(3) 0.3424(8) 0.063(2) Uani 1 1 d . . . . .
H025 H 0.644877 0.979739 0.259575 0.076 Uiso 1 1 calc R U . . .
C026 C 0.5279(3) 0.8046(2) 1.0027(5) 0.0575(18) Uani 1 1 d . . . . .
H026 H 0.515871 0.800822 1.084516 0.069 Uiso 1 1 calc R U . . .
C027 C 0.4829(3) 0.6731(3) 0.0025(5) 0.0608(19) Uani 1 1 d . . . . .
H027 H 0.504112 0.694207 -0.055313 0.073 Uiso 1 1 calc R U . . .
C028 C 0.6332(3) 0.9424(3) 0.5723(7) 0.071(2) Uani 1 1 d . . . . .
H028 H 0.629796 0.932605 0.654508 0.085 Uiso 1 1 calc R U . . .

loop_
_atom_site_aniso_label
_atom_site_aniso_U_11
_atom_site_aniso_U_22
_atom_site_aniso_U_33
_atom_site_aniso_U_23
_atom_site_aniso_U_13
_atom_site_aniso_U_12
Ho01 0.02662(10) 0.02827(10) 0.02493(10) -0.00138(9) -0.00221(10) -0.00031(9)
O002 0.041(2) 0.029(2) 0.031(2) -0.0066(15) -0.0059(17) -0.0020(16)
O003 0.0281(18) 0.0295(18) 0.0307(19) -0.0047(15) -0.0048(15) 0.0002(14)
N004 0.036(2) 0.028(2) 0.026(2) 0.0001(19) -0.0004(16) 0.0002(19)
N005 0.032(2) 0.032(2) 0.031(2) -0.0012(16) -0.002(2) 0.003(2)
N006 0.027(2) 0.037(2) 0.026(2) 0.002(2) -0.0005(19) -0.0006(16)
N007 0.031(2) 0.040(3) 0.039(3) 0.008(2) 0.001(2) 0.000(2)
N008 0.031(2) 0.035(2) 0.040(3) 0.006(2) 0.010(2) 0.0022(18)
C009 0.034(3) 0.028(3) 0.030(3) 0.001(2) 0.002(2) 0.002(2)
C00A 0.025(2) 0.030(2) 0.024(2) 0.000(2) -0.006(2) 0.0041(17)
C00B 0.038(3) 0.028(3) 0.029(3) -0.004(2) -0.005(2) -0.003(2)
C00C 0.033(3) 0.030(3) 0.021(3) 0.004(2) 0.003(2) -0.003(2)
C00D 0.037(3) 0.023(2) 0.022(3) -0.0027(18) 0.003(2) 0.004(2)
C00E 0.037(3) 0.038(3) 0.028(3) -0.003(2) 0.001(2) -0.006(2)
N00F 0.074(4) 0.060(3) 0.081(5) -0.022(3) 0.026(3) -0.019(3)
C00G 0.034(3) 0.048(3) 0.048(4) 0.009(3) 0.000(3) -0.002(3)
C00H 0.041(3) 0.032(2) 0.019(3) -0.001(2) 0.001(2) 0.006(2)
C00I 0.042(3) 0.033(3) 0.033(3) 0.000(2) -0.001(2) 0.006(2)
C00J 0.046(4) 0.033(3) 0.041(3) -0.003(2) 0.008(3) -0.010(2)
C00K 0.034(3) 0.036(3) 0.026(3) 0.000(2) 0.000(2) 0.002(2)
C00L 0.040(3) 0.038(3) 0.036(3) 0.003(2) -0.011(3) 0.000(2)
C00M 0.052(4) 0.037(3) 0.037(3) -0.006(3) -0.016(3) 0.001(3)
C00N 0.033(3) 0.036(3) 0.040(3) -0.007(2) 0.004(2) 0.001(2)
C00O 0.061(4) 0.035(3) 0.026(3) -0.007(2) 0.004(3) -0.007(3)
C00P 0.043(3) 0.027(3) 0.029(3) 0.001(2) 0.003(2) -0.002(2)
C00Q 0.043(4) 0.049(3) 0.031(3) 0.002(2) -0.009(2) 0.003(2)
C00R 0.036(3) 0.041(3) 0.033(3) -0.003(3) -0.005(3) 0.003(2)
C00S 0.046(3) 0.036(3) 0.021(3) 0.003(2) 0.002(3) 0.007(3)
C00T 0.055(4) 0.038(3) 0.053(4) 0.009(3) -0.013(3) -0.013(3)
C00U 0.039(3) 0.035(3) 0.041(3) 0.010(2) -0.006(3) -0.005(2)
C00V 0.049(3) 0.038(3) 0.028(3) -0.004(2) -0.002(3) 0.000(3)
C00W 0.050(3) 0.034(3) 0.029(3) 0.001(2) 0.014(3) 0.000(2)
C00X 0.036(3) 0.047(3) 0.043(3) 0.010(3) 0.005(3) 0.011(3)
C00Y 0.054(4) 0.030(3) 0.046(4) -0.007(3) -0.011(3) 0.003(3)
C00Z 0.028(3) 0.038(3) 0.030(3) -0.006(2) 0.002(2) 0.003(2)
C010 0.055(4) 0.044(3) 0.044(3) 0.015(2) -0.006(3) 0.001(3)
C011 0.049(4) 0.039(3) 0.029(3) -0.011(2) -0.011(3) -0.005(3)
C012 0.044(3) 0.045(3) 0.034(3) -0.009(3) -0.005(3) 0.012(2)
C013 0.038(3) 0.046(4) 0.070(5) 0.009(3) 0.005(3) -0.004(3)
C014 0.053(3) 0.027(2) 0.047(3) 0.001(3) -0.012(3) -0.002(2)
C015 0.039(3) 0.049(4) 0.040(3) -0.011(3) -0.001(3) 0.007(3)
C016 0.039(3) 0.041(3) 0.030(3) -0.003(2) 0.000(2) 0.002(2)
C017 0.036(3) 0.036(3) 0.057(4) -0.001(3) -0.008(3) 0.003(2)
C018 0.063(4) 0.063(4) 0.040(4) -0.004(3) -0.001(3) 0.038(3)
C019 0.049(4) 0.051(4) 0.025(3) -0.002(2) -0.004(3) -0.010(3)
B1 0.034(3) 0.030(3) 0.020(3) 0.000(2) 0.000(3) 0.002(2)
C01B 0.034(3) 0.061(4) 0.039(3) -0.002(3) -0.001(3) 0.019(2)
C01C 0.053(4) 0.045(4) 0.064(5) 0.014(3) 0.022(3) 0.002(3)
C01D 0.037(4) 0.086(5) 0.053(4) 0.034(4) 0.018(3) 0.029(3)
C01E 0.045(3) 0.046(3) 0.042(3) -0.009(2) -0.009(3) -0.003(3)
C01F 0.031(3) 0.040(3) 0.037(3) -0.001(2) -0.004(2) -0.002(2)
C01G 0.042(3) 0.052(3) 0.032(3) -0.005(3) -0.003(3) 0.002(3)
C01H 0.059(4) 0.049(4) 0.052(4) -0.013(3) -0.018(3) -0.002(3)
C01I 0.060(4) 0.036(3) 0.032(3) -0.006(2) -0.005(3) 0.011(3)
C01J 0.035(3) 0.064(4) 0.059(4) 0.001(4) 0.014(3) 0.013(3)
C01K 0.030(3) 0.050(3) 0.074(4) -0.009(3) -0.007(3) 0.005(3)
C01L 0.030(3) 0.049(4) 0.060(4) -0.006(3) -0.002(3) -0.001(3)
C01M 0.046(3) 0.050(3) 0.034(3) 0.001(3) 0.001(3) -0.009(3)
C01N 0.040(3) 0.039(3) 0.041(4) -0.002(3) 0.006(3) 0.009(3)
C01O 0.063(4) 0.051(3) 0.055(4) 0.013(3) -0.028(4) -0.005(3)
C01P 0.107(6) 0.058(4) 0.070(5) 0.032(4) 0.045(5) 0.047(4)
C01Q 0.054(4) 0.068(4) 0.034(3) -0.014(3) -0.001(3) -0.003(3)
C01R 0.043(3) 0.056(4) 0.030(3) 0.002(3) -0.008(3) 0.006(3)
C01S 0.047(3) 0.034(3) 0.069(4) 0.001(3) 0.023(3) -0.002(2)
C01T 0.080(5) 0.050(3) 0.054(5) 0.020(3) 0.040(4) 0.028(3)
C01U 0.044(4) 0.055(4) 0.079(5) -0.023(4) 0.012(4) -0.008(3)
C01V 0.056(4) 0.051(4) 0.031(3) -0.005(3) 0.010(3) 0.011(3)
C01W 0.074(5) 0.034(3) 0.117(8) 0.015(4) 0.061(5) 0.011(3)
C01X 0.045(4) 0.052(4) 0.073(5) -0.024(4) -0.014(3) -0.002(3)
C01Y 0.065(5) 0.068(5) 0.099(7) 0.054(5) 0.051(5) 0.036(4)
C01Z 0.043(3) 0.056(4) 0.055(4) -0.005(3) -0.016(3) 0.000(3)
C020 0.053(4) 0.045(4) 0.118(7) -0.004(4) -0.014(5) -0.001(3)
C021 0.032(3) 0.063(4) 0.055(4) -0.013(3) -0.012(3) 0.009(3)
C022 0.044(4) 0.056(4) 0.100(7) -0.028(5) -0.004(4) -0.003(3)
C023 0.069(5) 0.049(3) 0.036(4) -0.005(3) -0.008(3) -0.003(3)
C024 0.062(4) 0.054(4) 0.033(3) 0.008(3) 0.014(3) 0.010(3)
C025 0.045(4) 0.054(4) 0.091(6) -0.003(4) -0.010(4) 0.005(3)
C026 0.071(5) 0.068(4) 0.034(4) 0.014(3) -0.011(3) -0.016(3)
C027 0.080(5) 0.066(4) 0.036(4) -0.007(3) 0.004(3) -0.008(4)
C028 0.060(4) 0.073(5) 0.080(6) -0.020(4) 0.017(4) -0.009(4)

loop_
_atom_type_symbol
_atom_type_description
_atom_type_scat_dispersion_real
_atom_type_scat_dispersion_imag
_atom_type_scat_source
C C 0.0033 0.0016 'International Tables Vol C Tables 4.2.6.8 and 6.1.1.4'
H H 0.0000 0.0000 'International Tables Vol C Tables 4.2.6.8 and 6.1.1.4'
B B 0.0013 0.0007 'International Tables Vol C Tables 4.2.6.8 and 6.1.1.4'
Ho Ho -0.2175 4.6783 'International Tables Vol C Tables 4.2.6.8 and 6.1.1.4'
N N 0.0061 0.0033 'International Tables Vol C Tables 4.2.6.8 and 6.1.1.4'
O O 0.0106 0.0060 'International Tables Vol C Tables 4.2.6.8 and 6.1.1.4'

loop_
_geom_angle_atom_site_label_1
_geom_angle_atom_site_label_2
_geom_angle_atom_site_label_3
_geom_angle
_geom_angle_site_symmetry_1
_geom_angle_site_symmetry_3
_geom_angle_publ_flag
O003 Ho01 O002 174.51(14) . . ?
O003 Ho01 N005 88.85(13) . . ?
O002 Ho01 N005 90.12(13) . . ?
O003 Ho01 N008 90.28(14) . . ?
O002 Ho01 N008 93.73(14) . . ?
N005 Ho01 N008 143.75(13) . . ?
O003 Ho01 N007 90.68(14) . . ?
O002 Ho01 N007 87.29(14) . . ?
N005 Ho01 N007 147.53(14) . . ?
N008 Ho01 N007 68.71(13) . . ?
O003 Ho01 N004 90.84(12) . . ?
O002 Ho01 N004 94.09(13) . . ?
N005 Ho01 N004 74.58(13) . . ?
N008 Ho01 N004 69.20(13) . . ?
N007 Ho01 N004 137.89(13) . . ?
O003 Ho01 N006 88.63(13) . . ?
O002 Ho01 N006 85.92(14) . . ?
N005 Ho01 N006 72.77(13) . . ?
N008 Ho01 N006 143.45(13) . . ?
N007 Ho01 N006 74.77(13) . . ?
N004 Ho01 N006 147.34(13) . . ?
C00M O002 Ho01 166.1(4) . . ?
C00Z O003 Ho01 163.7(3) . . ?
C00N N004 C00V 116.6(4) . . ?
C00N N004 Ho01 119.6(3) . . ?
C00V N004 Ho01 123.5(3) . . ?
C00L N005 C01F 116.3(4) . . ?
C00L N005 Ho01 123.0(3) . . ?
C01F N005 Ho01 120.7(3) . . ?
C015 N006 C00R 116.9(4) . . ?
C015 N006 Ho01 120.8(3) . . ?
C00R N006 Ho01 122.2(3) . . ?
C00G N007 C01N 116.9(5) . . ?
C00G N007 Ho01 118.0(4) . . ?
C01N N007 Ho01 123.5(4) . . ?
C00X N008 C01S 117.4(5) . . ?
C00X N008 Ho01 119.9(4) . . ?
C01S N008 Ho01 122.6(4) . . ?
C00S C009 C00D 123.0(5) . . ?
C00K C00A C00I 114.3(4) . . ?
C00K C00A B1 120.4(4) . . ?
C00I C00A B1 125.2(4) . . ?
C01G C00B C01M 117.7(5) . . ?
C01G C00B C00Z 121.3(5) . . ?
C01M C00B C00Z 120.9(5) . . ?
C00P C00C C016 115.3(5) . . ?
C00P C00C B1 124.7(5) . . ?
C016 C00C B1 120.0(4) . . ?
C00E C00D C009 114.8(5) . . ?
C00E C00D B1 124.9(4) . . ?
C009 C00D B1 120.1(5) . . ?
C00J C00E C00D 122.8(5) . . ?
C01U N00F C028 116.2(6) . . ?
N007 C00G C013 124.1(6) . . ?
C017 C00H C01T 114.2(5) . . ?
C017 C00H B1 126.4(4) . . ?
C01T C00H B1 119.1(5) . . ?
C01I C00I C00A 122.8(5) . . ?
C00W C00J C00E 120.2(5) . . ?
C00U C00K C00A 123.3(5) . . ?
N005 C00L C00T 123.9(5) . . ?
O002 C00M C011 110.3(5) . . ?
O002 C00M C01X 112.4(5) . . ?
C011 C00M C01X 112.3(5) . . ?
N004 C00N C01L 123.5(5) . . ?
C019 C00O C00P 120.4(5) . . ?
C00C C00P C00O 122.5(5) . . ?
C019 C00Q C016 120.0(5) . . ?
N006 C00R C012 123.4(5) . . ?
C009 C00S C00W 120.1(5) . . ?
C010 C00T C00L 118.8(5) . . ?
C014 C00U C00K 120.6(5) . . ?
N004 C00V C01V 123.3(5) . . ?
C00J C00W C00S 119.2(5) . . ?
N008 C00X C01D 123.2(6) . . ?
O003 C00Z C00Y 111.0(4) . . ?
O003 C00Z C00B 112.5(4) . . ?
C00Y C00Z C00B 110.1(4) . . ?
C01R C010 C00T 118.5(5) . . ?
C023 C011 C01E 118.5(6) . . ?
C023 C011 C00M 119.1(5) . . ?
C01E C011 C00M 122.4(5) . . ?
C01B C012 C00R 119.1(5) . . ?
C00G C013 C01C 118.5(6) . . ?
C01I C014 C00U 118.3(5) . . ?
N006 C015 C021 123.6(5) . . ?
C00Q C016 C00C 122.9(5) . . ?
C00H C017 C01K 123.2(5) . . ?
C01K C018 C01P 117.7(6) . . ?
C00O C019 C00Q 118.9(5) . . ?
C00C B1 C00D 111.2(4) . . ?
C00C B1 C00H 109.1(4) . . ?
C00D B1 C00H 106.3(4) . . ?
C00C B1 C00A 106.8(4) . . ?
C00D B1 C00A 110.4(4) . . ?
C00H B1 C00A 113.1(4) . . ?
C012 C01B C021 118.6(5) . . ?
C024 C01C C013 118.5(6) . . ?
C01Y C01D C00X 119.0(7) . . ?
C011 C01E C01H 120.1(6) . . ?
N005 C01F C01R 123.2(5) . . ?
C01Z C01G C00B 121.1(5) . . ?
C01Q C01H C01E 120.0(6) . . ?
C014 C01I C00I 120.5(5) . . ?
C01V C01J C01L 119.1(5) . . ?
C018 C01K C017 121.3(6) . . ?
C00N C01L C01J 118.7(6) . . ?
C026 C01M C00B 121.2(5) . . ?
N007 C01N C024 122.2(6) . . ?
C026 C01O C01Z 119.9(6) . . ?
C018 C01P C01T 119.9(6) . . ?
C027 C01Q C01H 119.4(6) . . ?
C010 C01R C01F 119.3(5) . . ?
N008 C01S C01W 122.5(7) . . ?
C00H C01T C01P 123.6(6) . . ?
N00F C01U C025 124.0(7) . . ?
C01J C01V C00V 118.8(5) . . ?
C01Y C01W C01S 119.5(7) . . ?
C01D C01Y C01W 118.3(6) . . ?
C01O C01Z C01G 120.1(6) . . ?
C022 C020 C025 118.7(8) . . ?
C01B C021 C015 118.4(5) . . ?
C020 C022 C028 118.3(7) . . ?
C027 C023 C011 121.6(6) . . ?
C01C C024 C01N 119.8(6) . . ?
C020 C025 C01U 118.7(8) . . ?
C01O C026 C01M 120.0(6) . . ?
C023 C027 C01Q 120.4(6) . . ?
N00F C028 C022 124.0(8) . . ?

loop_
_geom_bond_atom_site_label_1
_geom_bond_atom_site_label_2
_geom_bond_distance
_geom_bond_site_symmetry_2
_geom_bond_publ_flag
Ho01 O003 2.112(3) . ?
Ho01 O002 2.117(3) . ?
Ho01 N005 2.532(4) . ?
Ho01 N008 2.533(4) . ?
Ho01 N007 2.545(4) . ?
Ho01 N004 2.548(4) . ?
Ho01 N006 2.564(4) . ?
O002 C00M 1.401(6) . ?
O003 C00Z 1.400(6) . ?
N004 C00N 1.337(6) . ?
N004 C00V 1.341(6) . ?
N005 C00L 1.329(6) . ?
N005 C01F 1.350(7) . ?
N006 C015 1.325(7) . ?
N006 C00R 1.325(6) . ?
N007 C00G 1.334(7) . ?
N007 C01N 1.338(7) . ?
N008 C00X 1.326(7) . ?
N008 C01S 1.340(7) . ?
C009 C00S 1.377(7) . ?
C009 C00D 1.407(7) . ?
C00A C00K 1.397(7) . ?
C00A C00I 1.401(7) . ?
C00A B1 1.650(7) . ?
C00B C01G 1.384(7) . ?
C00B C01M 1.384(7) . ?
C00B C00Z 1.523(7) . ?
C00C C00P 1.392(7) . ?
C00C C016 1.396(7) . ?
C00C B1 1.646(8) . ?
C00D C00E 1.394(7) . ?
C00D B1 1.646(7) . ?
C00E C00J 1.392(7) . ?
N00F C01U 1.314(9) . ?
N00F C028 1.327(9) . ?
C00G C013 1.369(8) . ?
C00H C017 1.378(7) . ?
C00H C01T 1.383(7) . ?
C00H B1 1.649(7) . ?
C00I C01I 1.392(7) . ?
C00J C00W 1.371(8) . ?
C00K C00U 1.381(7) . ?
C00L C00T 1.374(8) . ?
C00M C011 1.519(8) . ?
C00M C01X 1.524(8) . ?
C00N C01L 1.369(7) . ?
C00O C019 1.372(8) . ?
C00O C00P 1.394(7) . ?
C00Q C019 1.382(8) . ?
C00Q C016 1.385(7) . ?
C00R C012 1.380(7) . ?
C00S C00W 1.381(8) . ?
C00T C010 1.374(8) . ?
C00U C014 1.378(8) . ?
C00V C01V 1.373(8) . ?
C00X C01D 1.381(8) . ?
C00Y C00Z 1.523(7) . ?
C010 C01R 1.367(8) . ?
C011 C023 1.377(8) . ?
C011 C01E 1.381(8) . ?
C012 C01B 1.362(7) . ?
C013 C01C 1.373(9) . ?
C014 C01I 1.376(8) . ?
C015 C021 1.381(8) . ?
C017 C01K 1.383(8) . ?
C018 C01K 1.360(8) . ?
C018 C01P 1.379(9) . ?
C01B C021 1.374(8) . ?
C01C C024 1.368(9) . ?
C01D C01Y 1.368(11) . ?
C01E C01H 1.408(8) . ?
C01F C01R 1.371(8) . ?
C01G C01Z 1.378(8) . ?
C01H C01Q 1.378(9) . ?
C01J C01V 1.363(8) . ?
C01J C01L 1.374(8) . ?
C01M C026 1.382(8) . ?
C01N C024 1.382(8) . ?
C01O C026 1.368(9) . ?
C01O C01Z 1.371(9) . ?
C01P C01T 1.390(8) . ?
C01Q C027 1.373(8) . ?
C01S C01W 1.375(9) . ?
C01U C025 1.367(9) . ?
C01W C01Y 1.374(12) . ?
C020 C022 1.359(12) . ?
C020 C025 1.366(10) . ?
C022 C028 1.371(10) . ?
C023 C027 1.372(8) . ?
